data_4323042
loop_
_publ_author_name
'J. Le Bras'
'H. Amouri'
'J. Vaissermann'

_publ_contact_author
;
 Dr H. Amouri, E.N.S.C.P., 11, rue P. et M. Curie, 75231 Paris Cedex 05, France
;
_publ_contact_author_fax ' (33) 1 43 25 79 75 '
_publ_contact_author_phone ' (33) 1 44 27 66 99 '
_publ_section_title
;
 Regioselective Phosphine Addition to
 [(\h5-C5Me5)Ir(\h5-oxocyclohexadienyl)]+ and X-ray Structure of the
 Stable Phenol Tautomer Complex [(\h5-C5Me5)Ir(\h4-exo-2-(PMe3)C6H5O)]+: A
 Key Intermediate for the Nucleophilic Phenol Functionalization Reaction
;
_journal_name_full 'Inorganic Chemistry'
_journal_page_first 5056
_journal_page_last 5060
_journal_paper_doi 10.1021/ic971427i
_journal_volume 37
_journal_year 1998
_chemical_compound_source
;
?
;
_chemical_formula_moiety ' C20 H0 Ir2 I6 '
_chemical_formula_sum 'C20 H0 I6 Ir2'
_chemical_formula_weight 1416.3
_chemical_name_systematic
;
 ?
;
_space_group_IT_number 14
_symmetry_cell_setting monoclinic
_symmetry_space_group_name_Hall '-P 2ybc'
_symmetry_space_group_name_H-M 'P 1 21/c 1'
_atom_sites_solution_primary direct
_audit_creation_date 98-06-03
_audit_creation_method CRYSTALS
_cell_angle_alpha 90
_cell_angle_beta 100.89(1)
_cell_angle_gamma 90
_cell_formula_units_Z 4
_cell_length_a 15.533(3)
_cell_length_b 8.374(1)
_cell_length_c 23.541(4)
_cell_measurement_reflns_used 25
_cell_measurement_temperature 295
_cell_measurement_theta_max 14.3
_cell_measurement_theta_min 14
_cell_volume 3006.9(9)
_computing_cell_refinement 'CAD-4 software (Enraf-Nonius, 1989)'
_computing_data_collection 'CAD-4 software (Enraf-Nonius, 1989)'
_computing_data_reduction
;
RC93 (Watkin, D.J., Prout, C.K., Lilley, P.M.deQ. 1994)
;
_computing_molecular_graphics
;
 CAMERON (Watkin, Prout & Pearce,  1996)
;
_computing_publication_material
;
CRYSTALS Issue 10 (Watkin, Prout, Carruthers & Betteridge, 1996)
;
_computing_structure_refinement
;
CRYSTALS Issue 10 (Watkin, Prout, Carruthers & Betteridge, 1996)
;
_diffrn_ambient_temperature 295
_diffrn_measurement_device '  Enraf-nonius CAD4 '
_diffrn_measurement_method 2\q/\w
_diffrn_radiation_monochromator graphite
_diffrn_radiation_type 'Mo K\a'
_diffrn_radiation_wavelength 0.71069
_diffrn_reflns_av_R_equivalents 0.0525
_diffrn_reflns_limit_h_max 18
_diffrn_reflns_limit_h_min 0
_diffrn_reflns_limit_k_max 9
_diffrn_reflns_limit_k_min 0
_diffrn_reflns_limit_l_max 27
_diffrn_reflns_limit_l_min -27
_diffrn_reflns_number 5882
_diffrn_reflns_theta_max 25
_diffrn_reflns_theta_min 1
_diffrn_standards_decay_% 3.63
_diffrn_standards_interval_time 3600
_diffrn_standards_number 2
_exptl_absorpt_coefficient_mu 14.92
_exptl_absorpt_correction_T_max 1.00
_exptl_absorpt_correction_T_min 0.87
_exptl_absorpt_correction_type empirical
_exptl_absorpt_process_details psi-scan
_exptl_crystal_colour ' dark brown '
_exptl_crystal_density_diffrn 3.13
_exptl_crystal_description ' prism '
_exptl_crystal_F_000 2333.77
_exptl_crystal_size_max 0.40
_exptl_crystal_size_mid 0.32
_exptl_crystal_size_min 0.16
_refine_diff_density_max 1.68
_refine_diff_density_min -1.42
_refine_ls_extinction_coef 86.1(43)
_refine_ls_extinction_method 'Larson 1970 Crystallographic Computing eq 22'
_refine_ls_goodness_of_fit_obs 1.1389
_refine_ls_matrix_type full
_refine_ls_number_parameters 254
_refine_ls_number_reflns 4047
_refine_ls_R_factor_obs 0.0364
_refine_ls_shift/esd_max 2.07988
_refine_ls_structure_factor_coef F
_refine_ls_weighting_scheme unit
_refine_ls_wR_factor_obs 0.0443
_reflns_limit_h_max 18
_reflns_limit_h_min -18
_reflns_limit_k_max 9
_reflns_limit_k_min 0
_reflns_limit_l_max 27
_reflns_limit_l_min 0
_reflns_number_observed 4047
_reflns_number_total 5257
_reflns_observed_criterion >3.00\s(I)
_cod_data_source_file ic971427i_3.cif
_cod_data_source_block CRYSTALS_cif
_cod_original_cell_volume 3006.6(9)
_cod_original_sg_symbol_H-M 'P 1 21/c 1 '
_cod_original_formula_sum ' C20 H0 Ir2 I6 '
_cod_database_code 4323042

loop_
_symmetry_equiv_pos_as_xyz
x,y,z
-x,-y,-z
-x,y+1/2,-z+1/2
x,-y+1/2,z+1/2

loop_
_atom_site_aniso_label
_atom_site_aniso_U_11
_atom_site_aniso_U_22
_atom_site_aniso_U_33
_atom_site_aniso_U_23
_atom_site_aniso_U_13
_atom_site_aniso_U_12
IR1 0.0330(2) 0.0308(2) 0.0303(2) -0.0003(1) 0.0069(1) 0.0014(1)
IR2 0.0314(2) 0.0319(2) 0.0288(2) 0.0011(1) 0.0061(1) 0.0002(1)
I1 0.0624(5) 0.0671(6) 0.0691(6) 0.0136(4) -0.0031(4) -0.0122(4)
I2 0.0596(5) 0.0629(6) 0.0894(7) -0.0167(5) 0.0022(5) -0.0009(4)
I11 0.0380(4) 0.0438(4) 0.0409(4) -0.0065(3) 0.0047(3) 0.0116(3)
I12 0.0751(6) 0.0491(5) 0.0581(5) -0.0009(4) 0.0282(4) -0.0183(4)
I21 0.0481(4) 0.0364(4) 0.0366(3) 0.0016(3) 0.0040(3) 0.0135(3)
I22 0.0539(5) 0.0619(5) 0.0490(4) -0.0085(4) 0.0216(4) -0.0212(4)
C11 0.039(6) 0.058(7) 0.065(8) -0.030(6) -0.003(5) 0.004(5)
C12 0.050(6) 0.042(6) 0.039(6) 0.001(5) 0.001(5) -0.009(5)
C13 0.030(5) 0.057(7) 0.052(6) -0.007(6) 0.003(5) -0.008(5)
C14 0.036(6) 0.050(7) 0.058(7) -0.002(5) 0.000(5) 0.005(5)
C15 0.056(7) 0.070(8) 0.024(5) -0.009(5) 0.000(5) -0.026(6)
C16 0.046(7) 0.10(1) 0.11(1) -0.07(1) 0.002(8) 0.017(7)
C17 0.12(2) 0.050(9) 0.09(1) 0.018(8) -0.01(1) -0.024(9)
C18 0.08(1) 0.14(2) 0.10(1) -0.04(1) 0.06(1) -0.06(1)
C19 0.060(9) 0.09(1) 0.12(2) -0.02(1) -0.02(1) 0.033(8)
C20 0.09(1) 0.14(2) 0.032(7) 0.016(9) 0.007(7) -0.02(1)
C21 0.039(6) 0.057(7) 0.051(7) 0.004(6) -0.004(5) -0.008(5)
C22 0.051(6) 0.043(6) 0.041(6) -0.006(5) 0.007(5) -0.012(5)
C23 0.044(6) 0.046(6) 0.031(5) -0.003(5) 0.003(4) -0.007(5)
C24 0.048(6) 0.045(6) 0.046(6) 0.001(5) 0.005(5) -0.012(5)
C25 0.038(6) 0.057(7) 0.048(6) -0.012(6) 0.000(5) -0.007(5)
C26 0.09(1) 0.058(8) 0.059(9) 0.020(7) -0.017(8) 0.010(7)
C27 0.07(1) 0.10(1) 0.056(9) -0.031(8) 0.028(7) -0.029(9)
C28 0.07(1) 0.037(7) 0.11(1) -0.000(7) 0.020(9) 0.000(6)
C29 0.083(9) 0.064(9) 0.054(7) 0.018(7) 0.026(7) -0.023(7)
C30 0.045(8) 0.12(1) 0.09(1) -0.02(1) 0.026(7) 0.006(8)

loop_
_atom_site_label
_atom_site_fract_x
_atom_site_fract_y
_atom_site_fract_z
_atom_site_U_iso_or_equiv
_atom_site_occupancy
_atom_site_thermal_displace_type
IR1 0.55416(2) 0.04197(4) 0.58272(2) 0.0312 1.0000 Uani
IR2 -0.03528(2) -0.07183(5) 0.91643(2) 0.0306 1.0000 Uani
I1 0.31971(6) -0.0562(1) 0.69308(4) 0.0653 1.0000 Uani
I2 0.21556(6) -0.0025(1) 0.77587(5) 0.0691 1.0000 Uani
I11 0.41616(4) 0.15006(9) 0.50437(3) 0.0395 1.0000 Uani
I12 0.44996(6) -0.1899(1) 0.61139(4) 0.0545 1.0000 Uani
I21 -0.06424(5) 0.17824(8) 0.98361(3) 0.0389 1.0000 Uani
I22 0.10310(5) 0.0875(1) 0.89052(3) 0.0494 1.0000 Uani
C11 0.5757(7) 0.233(2) 0.6432(6) 0.0485 1.0000 Uani
C12 0.6168(7) 0.277(1) 0.5973(5) 0.0435 1.0000 Uani
C13 0.6821(7) 0.161(1) 0.5951(5) 0.0444 1.0000 Uani
C14 0.6814(7) 0.044(1) 0.6396(6) 0.0474 1.0000 Uani
C15 0.6162(8) 0.092(2) 0.6714(4) 0.0427 1.0000 Uani
C16 0.5016(9) 0.325(2) 0.6663(8) 0.0660 1.0000 Uani
C17 0.599(1) 0.425(2) 0.5630(8) 0.0779 1.0000 Uani
C18 0.746(1) 0.167(3) 0.5525(9) 0.0781 1.0000 Uani
C19 0.743(1) -0.095(2) 0.6518(9) 0.0795 1.0000 Uani
C20 0.597(1) 0.010(3) 0.7263(6) 0.0721 1.0000 Uani
C21 -0.1323(8) -0.060(2) 0.8384(6) 0.0486 1.0000 Uani
C22 -0.0684(8) -0.176(1) 0.8315(5) 0.0436 1.0000 Uani
C23 -0.0683(7) -0.299(1) 0.8724(4) 0.0400 1.0000 Uani
C24 -0.1349(8) -0.257(1) 0.9072(5) 0.0456 1.0000 Uani
C25 -0.1750(7) -0.114(2) 0.8850(5) 0.0467 1.0000 Uani
C26 -0.155(1) 0.089(2) 0.8031(7) 0.0627 1.0000 Uani
C27 -0.017(1) -0.185(2) 0.7829(6) 0.0635 1.0000 Uani
C28 -0.016(1) -0.451(2) 0.8802(9) 0.0662 1.0000 Uani
C29 -0.161(1) -0.356(2) 0.9542(6) 0.0556 1.0000 Uani
C30 -0.2496(9) -0.031(2) 0.9019(8) 0.0715 1.0000 Uani

loop_
_atom_type_symbol
_atom_type_scat_dispersion_real
_atom_type_scat_dispersion_imag
_atom_type_scat_Cromer_Mann_a1
_atom_type_scat_Cromer_Mann_b1
_atom_type_scat_Cromer_Mann_a2
_atom_type_scat_Cromer_Mann_b2
_atom_type_scat_Cromer_Mann_a3
_atom_type_scat_Cromer_Mann_b3
_atom_type_scat_Cromer_Mann_a4
_atom_type_scat_Cromer_Mann_b4
_atom_type_scat_Cromer_Mann_c
_atom_type_scat_source
'C   ' 0.0020 0.0020 2.3100 20.8439 1.0200 10.2075 1.5886 0.5687 0.8650 51.6512 0.2156 International_Tables_Vol_IV_Table_2.2B
'H   ' 0.0000 0.0000 0.4930 10.5109 0.3229 26.1257 0.1402 3.1424 0.0408 57.7997 0.0030 International_Tables_Vol_IV_Table_2.2B
'I   ' -0.7260 1.8120 20.1472 4.3470 18.9949 0.3814 7.5138 27.7660 2.2735 66.8776 4.0712 International_Tables_Vol_IV_Table_2.2B
'Ir  ' -2.0660 7.9900 27.3049 1.5928 16.7296 8.8655 15.6115 0.4179 5.8338 45.0011 11.4722 International_Tables_Vol_IV_Table_2.2B

loop_
_geom_angle_atom_site_label_1
_geom_angle_site_symmetry_1
_geom_angle_atom_site_label_2
_geom_angle_site_symmetry_2
_geom_angle_atom_site_label_3
_geom_angle_site_symmetry_3
_geom_angle
_geom_angle_publ_flag
I11 . IR1 . I11 2_656 84.78(2) no
I11 . IR1 . I12 . 88.61(3) no
I11 2_656 IR1 . I12 . 87.60(3) no
I11 . IR1 . C11 . 102.1(3) no
I11 2_656 IR1 . C11 . 157.6(4) no
I12 . IR1 . C11 . 113.6(4) no
I11 . IR1 . C12 . 94.5(3) no
I11 2_656 IR1 . C12 . 121.0(3) no
I12 . IR1 . C12 . 151.3(3) no
C11 . IR1 . C12 . 37.9(5) no
I11 . IR1 . C13 . 121.4(3) no
I11 2_656 IR1 . C13 . 95.1(3) no
I12 . IR1 . C13 . 150.0(3) no
C11 . IR1 . C13 . 63.0(5) no
C12 . IR1 . C13 . 37.6(4) no
I11 . IR1 . C14 . 158.5(3) no
I11 2_656 IR1 . C14 . 101.9(3) no
I12 . IR1 . C14 . 111.8(3) no
C11 . IR1 . C14 . 64.6(5) no
C12 . IR1 . C14 . 64.5(4) no
I11 . IR1 . C15 . 137.9(4) no
I11 2_656 IR1 . C15 . 137.2(4) no
I12 . IR1 . C15 . 94.4(3) no
C11 . IR1 . C15 . 39.2(5) no
C12 . IR1 . C15 . 64.7(4) no
C13 . IR1 . C14 . 38.4(5) no
C13 . IR1 . C15 . 63.8(4) no
C14 . IR1 . C15 . 38.4(5) no
I21 . IR2 . I21 2_557 82.98(2) no
I21 . IR2 . I22 . 88.68(3) no
I21 2_557 IR2 . I22 . 90.62(3) no
I21 . IR2 . C21 . 107.2(4) no
I21 2_557 IR2 . C21 . 162.1(3) no
I22 . IR2 . C21 . 104.1(3) no
I21 . IR2 . C22 . 144.8(3) no
I21 2_557 IR2 . C22 . 132.1(3) no
I22 . IR2 . C22 . 92.9(3) no
C21 . IR2 . C22 . 38.6(5) no
I21 . IR2 . C23 . 154.2(3) no
I21 2_557 IR2 . C23 . 99.8(3) no
I22 . IR2 . C23 . 116.7(3) no
C21 . IR2 . C23 . 64.6(4) no
C22 . IR2 . C23 . 38.0(4) no
I21 . IR2 . C24 . 114.6(3) no
I21 2_557 IR2 . C24 . 97.5(3) no
I22 . IR2 . C24 . 156.0(3) no
C21 . IR2 . C24 . 65.0(4) no
C22 . IR2 . C24 . 65.0(4) no
I21 . IR2 . C25 . 93.4(3) no
I21 2_557 IR2 . C25 . 127.4(3) no
I22 . IR2 . C25 . 141.9(3) no
C21 . IR2 . C25 . 39.3(5) no
C22 . IR2 . C25 . 64.7(4) no
C23 . IR2 . C24 . 39.7(4) no
C23 . IR2 . C25 . 64.5(4) no
C24 . IR2 . C25 . 37.6(5) no
IR1 . I11 . IR1 2_656 95.22(2) no
IR2 . I21 . IR2 2_557 97.02(2) no
IR1 . C11 . C12 . 73.5(7) no
IR1 . C11 . C15 . 72.0(6) no
C12 . C11 . C15 . 110.2(10) no
IR1 . C11 . C16 . 124.7(8) no
C12 . C11 . C16 . 127.6(14) no
C15 . C11 . C16 . 122.0(14) no
IR1 . C12 . C11 . 68.5(6) no
IR1 . C12 . C13 . 71.2(6) no
C11 . C12 . C13 . 106.5(10) no
IR1 . C12 . C17 . 129.3(9) no
C11 . C12 . C17 . 124.8(14) no
C13 . C12 . C17 . 128.5(14) no
IR1 . C13 . C12 . 71.2(6) no
IR1 . C13 . C14 . 69.9(6) no
C12 . C13 . C14 . 109.7(10) no
IR1 . C13 . C18 . 127.5(9) no
C12 . C13 . C18 . 123.6(14) no
C14 . C13 . C18 . 126.6(14) no
IR1 . C14 . C13 . 71.7(6) no
IR1 . C14 . C15 . 70.8(6) no
C13 . C14 . C15 . 107.3(10) no
IR1 . C14 . C19 . 125.8(10) no
C13 . C14 . C19 . 125.1(13) no
C15 . C14 . C19 . 127.5(14) no
IR1 . C15 . C11 . 68.8(6) no
IR1 . C15 . C14 . 70.8(6) no
C11 . C15 . C14 . 106.3(10) no
IR1 . C15 . C20 . 126.9(9) no
C11 . C15 . C20 . 128.0(14) no
C14 . C15 . C20 . 125.7(14) no
IR2 . C21 . C22 . 70.9(6) no
IR2 . C21 . C25 . 71.8(7) no
C22 . C21 . C25 . 107.5(10) no
IR2 . C21 . C26 . 124.4(9) no
C22 . C21 . C26 . 126.6(13) no
C25 . C21 . C26 . 125.9(12) no
IR2 . C22 . C21 . 70.4(7) no
IR2 . C22 . C23 . 72.0(6) no
C21 . C22 . C23 . 109.3(10) no
IR2 . C22 . C27 . 130.8(8) no
C21 . C22 . C27 . 126.9(12) no
C23 . C22 . C27 . 123.2(12) no
IR2 . C23 . C22 . 70.0(6) no
IR2 . C23 . C24 . 70.0(6) no
C22 . C23 . C24 . 107.2(10) no
IR2 . C23 . C28 . 127.5(9) no
C22 . C23 . C28 . 129.3(12) no
C24 . C23 . C28 . 123.4(11) no
IR2 . C24 . C23 . 70.3(6) no
IR2 . C24 . C25 . 71.6(6) no
C23 . C24 . C25 . 107.5(10) no
IR2 . C24 . C29 . 127.4(9) no
C23 . C24 . C29 . 126.6(11) no
C25 . C24 . C29 . 125.6(12) no
IR2 . C25 . C21 . 68.9(6) no
IR2 . C25 . C24 . 70.8(6) no
C21 . C25 . C24 . 108.3(11) no
IR2 . C25 . C30 . 128.1(9) no
C21 . C25 . C30 . 123.5(13) no
C24 . C25 . C30 . 128.1(13) no

loop_
_geom_bond_atom_site_label_1
_geom_bond_site_symmetry_1
_geom_bond_atom_site_label_2
_geom_bond_site_symmetry_2
_geom_bond_distance
_geom_bond_publ_flag
IR1 . I11 . 2.7058(8) yes
IR1 . I11 2_656 2.7125(8) yes
IR1 . I12 . 2.6940(8) yes
IR1 . C11 . 2.13(1) yes
IR1 . C12 . 2.19(1) yes
IR1 . C13 . 2.19(1) yes
IR1 . C14 . 2.17(1) yes
IR1 . C15 . 2.17(1) yes
IR2 . I21 . 2.7124(8) yes
IR2 . I21 2_557 2.7104(7) yes
IR2 . I22 . 2.6959(8) yes
IR2 . C21 . 2.15(1) yes
IR2 . C22 . 2.15(1) yes
IR2 . C23 . 2.18(1) yes
IR2 . C24 . 2.17(1) yes
IR2 . C25 . 2.18(1) yes
I1 . I2 . 2.795(2) yes
C11 . C12 . 1.40(2) yes
C11 . C15 . 1.44(2) yes
C11 . C16 . 1.56(2) yes
C12 . C13 . 1.41(2) yes
C12 . C17 . 1.48(2) yes
C13 . C14 . 1.43(2) yes
C13 . C18 . 1.54(2) yes
C14 . C15 . 1.43(2) yes
C14 . C19 . 1.50(2) yes
C15 . C20 . 1.54(2) yes
C21 . C22 . 1.42(2) yes
C21 . C25 . 1.46(2) yes
C21 . C26 . 1.50(2) yes
C22 . C23 . 1.41(2) yes
C22 . C27 . 1.51(2) yes
C23 . C24 . 1.48(2) yes
C23 . C28 . 1.50(2) yes
C24 . C25 . 1.41(2) yes
C24 . C29 . 1.50(2) yes
C25 . C30 . 1.47(2) yes
